data_8100783
loop_
_publ_author_name
'Ho, S. Y.'
'Tiekink, E. R. T.'

_publ_section_title
;
Refinement of the crystal structure of bis[(di-n-propyldithiocarbamato)
gold(I)], C~7~H~14~AuNS~2~
;
_journal_issue 4
_journal_name_full 'Zeitschrift f\"ur Kristallographie - New Crystal Structures'
_journal_page_first 589
_journal_page_last 590
_journal_volume 217
_journal_year 2002
_chemical_formula_structural 'C7 H14 Au1 N1 S2'
_chemical_formula_sum 'C7 H14 Au N S2'
_chemical_formula_weight 373.28
_space_group_IT_number 117
_symmetry_cell_setting tetragonal
_symmetry_space_group_name_Hall 'P -4 -2ab'
_symmetry_space_group_name_H-M 'P -4 b 2'
_cell_angle_alpha 90
_cell_angle_beta 90
_cell_angle_gamma 90
_cell_formula_units_Z 4
_cell_length_a 13.1178(7)
_cell_length_b 13.1178
_cell_length_c 6.0819(6)
_cell_measurement_temperature 183(2)
_cell_volume 1046.55(12)
_diffrn_ambient_temperature 183(2)
_exptl_crystal_density_diffrn 2.369
_cod_original_formula_sum 'C7 H14 Au1 N1 S2'
_cod_database_code 8100783

loop_
_symmetry_equiv_pos_as_xyz
'x, y, z'
'-x+1/2, y+1/2, z'
'-x, -y, z'
'x+1/2, -y+1/2, z'
'-y, x, -z'
'y+1/2, x+1/2, -z'
'y, -x, -z'
'-y+1/2, -x+1/2, -z'

loop_
_atom_site_label
_atom_site_type_symbol
_atom_site_fract_x
_atom_site_fract_y
_atom_site_fract_z
_atom_site_U_iso_or_equiv
_atom_site_adp_type
_atom_site_occupancy
_atom_site_symmetry_multiplicity
_atom_site_Wyckoff_symbol
_atom_site_calc_flag
_atom_site_refinement_flags
_atom_site_disorder_assembly
_atom_site_disorder_group
Au Au 0.5000 0.0000 0.23077(4) 0.02156(10) Uani 1 4 f d S . .
S1 S 0.34381(10) 0.07710(10) 0.2244(2) 0.0272(3) Uani 1 8 i d . . .
N1 N 0.2701(3) 0.2299(3) 0.0000 0.0288(13) Uani 1 4 g d S . .
C1 C 0.3409(4) 0.1591(4) 0.0000 0.0235(13) Uani 1 4 g d S . .
C2 C 0.1963(5) 0.2407(4) 0.1810(8) 0.0401(14) Uani 1 8 i d . . .
H2A H 0.1753 0.3131 0.1922 0.048 Uiso 1 8 i calc R . .
H2B H 0.2296 0.2216 0.3210 0.048 Uiso 1 8 i calc R . .
C3 C 0.1031(4) 0.1757(5) 0.1491(12) 0.0454(17) Uani 1 8 i d . . .
H3A H 0.0695 0.1945 0.0090 0.054 Uiso 1 8 i calc R . .
H3B H 0.1236 0.1032 0.1395 0.054 Uiso 1 8 i calc R . .
C4 C 0.0281(6) 0.1890(8) 0.3368(18) 0.078(3) Uani 1 8 i d . . .
H4A H -0.0323 0.1468 0.3099 0.117 Uiso 1 8 i calc R . .
H4B H 0.0078 0.2607 0.3468 0.117 Uiso 1 8 i calc R . .
H4C H 0.0604 0.1680 0.4749 0.117 Uiso 1 8 i calc R . .

loop_
_atom_site_aniso_label
_atom_site_aniso_U_11
_atom_site_aniso_U_22
_atom_site_aniso_U_33
_atom_site_aniso_U_23
_atom_site_aniso_U_13
_atom_site_aniso_U_12
Au 0.02666(18) 0.02248(17) 0.01554(14) 0.000 0.000 0.00056(10)
S1 0.0286(6) 0.0345(7) 0.0184(5) 0.0064(5) 0.0052(6) 0.0052(6)
N1 0.032(2) 0.032(2) 0.022(3) 0.003(2) 0.003(2) 0.004(3)
C1 0.026(2) 0.026(2) 0.017(3) 0.000(3) 0.000(3) -0.004(3)
C2 0.059(4) 0.039(3) 0.022(3) -0.003(3) 0.009(3) 0.027(3)
C3 0.033(3) 0.057(4) 0.046(4) 0.011(3) 0.010(3) 0.012(3)
C4 0.069(5) 0.095(7) 0.071(7) 0.035(5) 0.043(5) 0.046(5)

loop_
_geom_bond_atom_site_label_1
_geom_bond_atom_site_label_2
_geom_bond_distance
_geom_bond_site_symmetry_2
_geom_bond_publ_flag
Au S1 2.2853(13) . ?
Au S1 2.2853(13) 3_655 ?
Au Au 2.8071(5) 6_545 ?
Au Au 3.2748(6) 6_546 ?
S1 C1 1.738(3) . ?
N1 C1 1.312(9) . ?
N1 C2 1.474(6) . ?
N1 C2 1.474(6) 8 ?
C1 S1 1.738(3) 8 ?
C2 C3 1.503(10) . ?
C2 H2A 0.9900 . ?
C2 H2B 0.9900 . ?
C3 C4 1.516(9) . ?
C3 H3A 0.9900 . ?
C3 H3B 0.9900 . ?
C4 H4A 0.9800 . ?
C4 H4B 0.9800 . ?
C4 H4C 0.9800 . ?
